data_7244366
loop_
_publ_author_name
'Sakamoto, Hikaru'
'Ito, Akitaka'
'Ohtani, Masataka'

_publ_section_title
;
 Unusual ligand substitution of a metal-organic framework with distorted
 metal--ligand coordination
;
_journal_name_full CrystEngComm
_journal_paper_doi 10.1039/D2CE00060A
_journal_year 2022
_chemical_formula_moiety 'C14 H18 F4 N2 O8 Zn'
_chemical_formula_sum 'C16 H14 F4 N0.5 O8 Zn'
_chemical_formula_weight 482.65
_space_group_crystal_system monoclinic
_space_group_IT_number 14
_space_group_name_Hall '-P 2yn'
_space_group_name_H-M_alt 'P 1 21/n 1'
_atom_sites_solution_hydrogens difmap
_atom_sites_solution_primary dual
_audit_creation_date 2020-11-03
_audit_creation_method
;
Olex2 1.3-ac4
(compiled 2019.04.23 svn.r3594 for Rigaku Oxford Diffraction, GUI svn.r5739)
;
_audit_update_record
;
2021-12-10 deposited with the CCDC.	2022-01-26 downloaded from the CCDC.
;
_cell_angle_alpha 90
_cell_angle_beta 95.568(5)
_cell_angle_gamma 90
_cell_formula_units_Z 2
_cell_length_a 5.2395(3)
_cell_length_b 10.1581(5)
_cell_length_c 16.8889(11)
_cell_measurement_reflns_used 2760
_cell_measurement_temperature 93.15
_cell_measurement_theta_max 29.9840
_cell_measurement_theta_min 2.4100
_cell_volume 894.64(9)
_computing_cell_refinement 'CrysAlisPro 1.171.40.47a (Rigaku OD, 2019)'
_computing_data_collection 'CrysAlisPro 1.171.40.47a (Rigaku OD, 2019)'
_computing_data_reduction 'CrysAlisPro 1.171.40.47a (Rigaku OD, 2019)'
_computing_molecular_graphics 'Olex2 (Dolomanov et al., 2009)'
_computing_publication_material 'Olex2 (Dolomanov et al., 2009)'
_computing_structure_refinement 'ShelXL (Sheldrick, 2015)'
_computing_structure_solution 'ShelXT (Sheldrick, 2015)'
_diffrn_ambient_temperature 93.15
_diffrn_detector 'CCD plate'
_diffrn_detector_area_resol_mean 10.0000
_diffrn_detector_type HyPix
_diffrn_measured_fraction_theta_full 0.999
_diffrn_measured_fraction_theta_max 0.998
_diffrn_measurement_details
;
List of Runs (angles in degrees, time in seconds):

  # Type    Start    End  Width  t~exp~   \w     \q     \k     \f   Frames
#--------------------------------------------------------------------------
  1  \w    -98.00  35.00   0.50   52.74    --  -13.34  -5.00  58.00  266
  2  \w     38.00  68.00   0.50   52.74    --  -13.34  -5.00  58.00   60
  3  \w    -19.00   7.00   0.50   52.74    --   12.72 -99.00-120.00   52
  4  \w     29.00  55.00   0.50   52.74    --   12.72 -99.00-120.00   52
  5  \w    -23.00  31.00   0.50   52.74    --  -13.34 -99.00-180.00  108
  6  \w     47.00  84.00   0.50   52.74    --   12.72 178.00-150.00   74
  7  \w    -91.00 -65.00   0.50   52.74    --  -13.34 178.00 -60.00   52
;
_diffrn_measurement_device 'four-circle diffractometer'
_diffrn_measurement_device_type 'XtaLAB Synergy, Single source at offset/far, HyPix'
_diffrn_measurement_method '\w scans'
_diffrn_orient_matrix_type 'CrysAlisPro convention (1999,Acta A55,543-557)'
_diffrn_orient_matrix_UB_11 0.0799204000
_diffrn_orient_matrix_UB_12 -0.0039796000
_diffrn_orient_matrix_UB_13 0.0363694000
_diffrn_orient_matrix_UB_21 -0.1097774000
_diffrn_orient_matrix_UB_22 0.0021401000
_diffrn_orient_matrix_UB_23 0.0214054000
_diffrn_orient_matrix_UB_31 -0.0079394000
_diffrn_orient_matrix_UB_32 -0.0696490000
_diffrn_orient_matrix_UB_33 -0.0013424000
_diffrn_radiation_monochromator mirror
_diffrn_radiation_probe x-ray
_diffrn_radiation_type 'Mo K\a'
_diffrn_radiation_wavelength 0.71073
_diffrn_reflns_av_R_equivalents 0.0383
_diffrn_reflns_av_unetI/netI 0.0397
_diffrn_reflns_Laue_measured_fraction_full 0.999
_diffrn_reflns_Laue_measured_fraction_max 0.998
_diffrn_reflns_limit_h_max 6
_diffrn_reflns_limit_h_min -6
_diffrn_reflns_limit_k_max 12
_diffrn_reflns_limit_k_min -12
_diffrn_reflns_limit_l_max 21
_diffrn_reflns_limit_l_min -21
_diffrn_reflns_number 6431
_diffrn_reflns_point_group_measured_fraction_full 0.999
_diffrn_reflns_point_group_measured_fraction_max 0.998
_diffrn_reflns_theta_full 25.242
_diffrn_reflns_theta_max 26.363
_diffrn_reflns_theta_min 2.343
_diffrn_source 'micro-focus sealed X-ray tube'
_diffrn_source_type 'PhotonJet (Mo) X-ray Source'
_exptl_absorpt_coefficient_mu 1.459
_exptl_absorpt_correction_T_max 1.000
_exptl_absorpt_correction_T_min 0.770
_exptl_absorpt_correction_type gaussian
_exptl_absorpt_process_details
;
CrysAlisPro 1.171.40.47a (Rigaku Oxford Diffraction, 2019)
Numerical absorption correction based on gaussian integration over
			a multifaceted crystal model
Empirical absorption correction using spherical harmonics,
 implemented in SCALE3 ABSPACK scaling algorithm.
;
_exptl_crystal_colour 'clear colourless'
_exptl_crystal_colour_lustre clear
_exptl_crystal_colour_primary colourless
_exptl_crystal_density_diffrn 1.792
_exptl_crystal_description plate
_exptl_crystal_F_000 487
_exptl_crystal_size_max 0.185
_exptl_crystal_size_mid 0.057
_exptl_crystal_size_min 0.014
_refine_diff_density_max 0.622
_refine_diff_density_min -0.478
_refine_diff_density_rms 0.082
_refine_ls_extinction_method none
_refine_ls_goodness_of_fit_ref 1.047
_refine_ls_hydrogen_treatment refall
_refine_ls_matrix_type full
_refine_ls_number_parameters 169
_refine_ls_number_reflns 1832
_refine_ls_number_restraints 0
_refine_ls_restrained_S_all 1.047
_refine_ls_R_factor_all 0.0468
_refine_ls_R_factor_gt 0.0359
_refine_ls_shift/su_max 0.000
_refine_ls_shift/su_mean 0.000
_refine_ls_structure_factor_coef Fsqd
_refine_ls_weighting_details 'w=1/[\s^2^(Fo^2^)+(0.0412P)^2^+1.0166P] where P=(Fo^2^+2Fc^2^)/3'
_refine_ls_weighting_scheme calc
_refine_ls_wR_factor_gt 0.0854
_refine_ls_wR_factor_ref 0.0899
_reflns_Friedel_coverage 0.000
_reflns_number_gt 1527
_reflns_number_total 1832
_reflns_threshold_expression 'I > 2\s(I)'
_cod_data_source_file d2ce00060a2.cif
_cod_data_source_block kuths4-129c_2
_cod_original_formula_sum 'C16 H14 F4 N0.50 O8 Zn'
_cod_database_code 7244366
_shelx_shelxl_version_number 2018/3
_chemical_oxdiff_formula 'C16 H12 F4 O8 Zn1'
_shelx_space_group_comment
;
The symmetry employed for this shelxl refinement is uniquely defined
by the following loop, which should always be used as a source of
symmetry information in preference to the above space-group names.
They are only intended as comments.
;
_diffrn_oxdiff_digest_frames
;
010819a8df30c456fa1f847062b5666110006644d7e
;
_reflns_odcompleteness_completeness 99.79
_reflns_odcompleteness_iscentric 1
_reflns_odcompleteness_theta 26.32
_olex2_refinement_description
;
;
_olex2_submission_special_instructions 'No special instructions were received'
_oxdiff_exptl_absorpt_empirical_details
;
Empirical correction (ABSPACK) includes:
- Absorption correction using spherical harmonics
- Frame scaling
;
_oxdiff_exptl_absorpt_empirical_full_max 1.152
_oxdiff_exptl_absorpt_empirical_full_min 0.863

loop_
_space_group_symop_operation_xyz
'x, y, z'
'-x+1/2, y+1/2, -z+1/2'
'-x, -y, -z'
'x-1/2, -y-1/2, z-1/2'

loop_
_atom_site_label
_atom_site_type_symbol
_atom_site_fract_x
_atom_site_fract_y
_atom_site_fract_z
_atom_site_U_iso_or_equiv
_atom_site_adp_type
_atom_site_occupancy
_atom_site_site_symmetry_order
_atom_site_calc_flag
_atom_site_refinement_flags_posn
_atom_site_refinement_flags_adp
_atom_site_refinement_flags_occupancy
_atom_site_disorder_assembly
_atom_site_disorder_group
Zn01 Zn 0.500000 1.000000 0.500000 0.01646(15) Uani 1 2 d S T P . .
F002 F 0.7728(3) 0.63069(15) 0.37248(10) 0.0227(4) Uani 1 1 d . . . . .
F003 F 1.1007(3) 0.43872(16) 0.35022(10) 0.0231(4) Uani 1 1 d . . . . .
O004 O 0.2333(4) 0.94700(19) 0.40035(12) 0.0211(4) Uani 1 1 d . . . . .
O005 O 0.2544(4) 0.9247(2) 0.58004(13) 0.0210(5) Uani 1 1 d . . . . .
O006 O 0.6986(4) 0.82471(17) 0.49797(12) 0.0192(4) Uani 1 1 d . . . . .
O007 O 0.4509(4) 0.68650(18) 0.56090(13) 0.0231(5) Uani 1 1 d . . . . .
N008 N 0.1358(4) 0.8128(2) 0.29295(14) 0.0190(5) Uani 1 1 d . . . . .
C009 C 0.8254(5) 0.6037(2) 0.51206(17) 0.0166(6) Uani 1 1 d . . . . .
C00A C 0.2752(5) 0.8495(3) 0.35816(17) 0.0194(6) Uani 1 1 d . . . . .
C00B C 0.8877(5) 0.5687(3) 0.43746(17) 0.0179(6) Uani 1 1 d . . . . .
C00C C 1.0581(5) 0.4689(3) 0.42527(17) 0.0180(6) Uani 1 1 d . . . . .
C00D C 0.6391(5) 0.7142(2) 0.52530(17) 0.0169(6) Uani 1 1 d . . . . .
C00E C -0.0914(6) 0.8840(3) 0.2611(2) 0.0239(6) Uani 1 1 d . . . . .
C00F C 0.2022(6) 0.6961(3) 0.2489(2) 0.0232(6) Uani 1 1 d . . . . .
H00G H 0.240(6) 0.720(3) 0.1967(19) 0.017(7) Uiso 1 1 d . . . . .
H00C H 0.400(6) 0.800(3) 0.3693(17) 0.010(7) Uiso 1 1 d . . . . .
H00D H -0.070(6) 0.911(3) 0.204(2) 0.023(8) Uiso 1 1 d . . . . .
H00E H -0.125(7) 0.962(4) 0.295(2) 0.030(9) Uiso 1 1 d . . . . .
H00H H 0.058(7) 0.638(3) 0.2496(19) 0.025(8) Uiso 1 1 d . . . . .
H00I H 0.356(8) 0.655(4) 0.279(2) 0.040(10) Uiso 1 1 d . . . . .
H00F H -0.231(8) 0.828(4) 0.254(2) 0.034(9) Uiso 1 1 d . . . . .
H00A H 0.287(9) 0.835(5) 0.578(3) 0.062(13) Uiso 1 1 d . . . . .
H00B H 0.126(8) 0.942(4) 0.575(2) 0.037(12) Uiso 1 1 d . . . . .

loop_
_atom_site_aniso_label
_atom_site_aniso_U_11
_atom_site_aniso_U_22
_atom_site_aniso_U_33
_atom_site_aniso_U_23
_atom_site_aniso_U_13
_atom_site_aniso_U_12
Zn01 0.0109(2) 0.0111(2) 0.0277(3) 0.00066(18) 0.00328(17) 0.00179(16)
F002 0.0210(9) 0.0207(8) 0.0261(9) 0.0035(7) 0.0013(7) 0.0093(6)
F003 0.0244(9) 0.0225(9) 0.0228(9) 0.0005(7) 0.0039(7) 0.0093(7)
O004 0.0142(10) 0.0189(10) 0.0302(12) -0.0002(8) 0.0024(8) 0.0007(8)
O005 0.0117(11) 0.0183(11) 0.0340(13) 0.0030(8) 0.0068(9) 0.0042(8)
O006 0.0147(10) 0.0116(9) 0.0320(12) 0.0010(8) 0.0061(8) 0.0030(7)
O007 0.0158(10) 0.0147(9) 0.0404(13) 0.0027(8) 0.0114(9) 0.0010(7)
N008 0.0147(12) 0.0165(11) 0.0258(13) -0.0013(10) 0.0026(10) 0.0019(9)
C009 0.0105(12) 0.0114(12) 0.0280(15) 0.0008(10) 0.0018(11) -0.0010(10)
C00A 0.0137(14) 0.0175(14) 0.0270(16) 0.0036(11) 0.0025(12) 0.0020(11)
C00B 0.0136(13) 0.0128(13) 0.0271(16) 0.0037(11) 0.0004(11) 0.0004(10)
C00C 0.0151(14) 0.0154(13) 0.0237(15) -0.0010(10) 0.0031(11) -0.0014(10)
C00D 0.0146(14) 0.0112(13) 0.0243(15) -0.0013(11) -0.0005(11) -0.0001(10)
C00E 0.0156(15) 0.0233(16) 0.0323(18) -0.0001(13) -0.0003(12) 0.0046(12)
C00F 0.0268(17) 0.0170(14) 0.0264(17) -0.0012(12) 0.0051(13) 0.0020(12)

loop_
_atom_type_symbol
_atom_type_description
_atom_type_scat_dispersion_real
_atom_type_scat_dispersion_imag
_atom_type_scat_source
C C 0.0033 0.0016 'International Tables Vol C Tables 4.2.6.8 and 6.1.1.4'
H H 0.0000 0.0000 'International Tables Vol C Tables 4.2.6.8 and 6.1.1.4'
F F 0.0171 0.0103 'International Tables Vol C Tables 4.2.6.8 and 6.1.1.4'
O O 0.0106 0.0060 'International Tables Vol C Tables 4.2.6.8 and 6.1.1.4'
Zn Zn 0.2839 1.4301 'International Tables Vol C Tables 4.2.6.8 and 6.1.1.4'
N N 0.0061 0.0033 'International Tables Vol C Tables 4.2.6.8 and 6.1.1.4'

loop_
_exptl_crystal_face_index_h
_exptl_crystal_face_index_k
_exptl_crystal_face_index_l
_exptl_crystal_face_perp_dist
0 1 0 0.0302
-2 0 1 0.0830
-2 -2 1 0.0742
0 0 -1 0.0113
0 0 1 0.0032
0 -1 0 0.0264
2 2 -1 0.0904
1 -1 -1 0.0868

loop_
_geom_angle_atom_site_label_1
_geom_angle_atom_site_label_2
_geom_angle_atom_site_label_3
_geom_angle
_geom_angle_site_symmetry_1
_geom_angle_site_symmetry_3
_geom_angle_publ_flag
O004 Zn01 O004 180.0 3_676 . ?
O005 Zn01 O004 88.83(8) 3_676 . ?
O005 Zn01 O004 88.83(8) . 3_676 ?
O005 Zn01 O004 91.17(8) . . ?
O005 Zn01 O004 91.17(8) 3_676 3_676 ?
O005 Zn01 O005 180.00(9) . 3_676 ?
O006 Zn01 O004 86.48(8) 3_676 . ?
O006 Zn01 O004 86.48(8) . 3_676 ?
O006 Zn01 O004 93.52(8) . . ?
O006 Zn01 O004 93.52(8) 3_676 3_676 ?
O006 Zn01 O005 92.18(8) 3_676 3_676 ?
O006 Zn01 O005 87.82(8) . 3_676 ?
O006 Zn01 O005 92.18(8) . . ?
O006 Zn01 O005 87.82(8) 3_676 . ?
O006 Zn01 O006 180.0 . 3_676 ?
C00A O004 Zn01 120.50(18) . . ?
C00D O006 Zn01 128.12(17) . . ?
C00A N008 C00E 122.5(2) . . ?
C00A N008 C00F 121.1(2) . . ?
C00E N008 C00F 116.3(2) . . ?
C00B C009 C00C 115.8(2) . 3_766 ?
C00B C009 C00D 122.6(2) . . ?
C00C C009 C00D 121.6(2) 3_766 . ?
O004 C00A N008 126.0(3) . . ?
F002 C00B C009 119.6(2) . . ?
F002 C00B C00C 117.6(2) . . ?
C009 C00B C00C 122.7(3) . . ?
F003 C00C C009 119.9(2) . 3_766 ?
F003 C00C C00B 118.5(2) . . ?
C00B C00C C009 121.5(3) . 3_766 ?
O006 C00D C009 114.7(2) . . ?
O007 C00D O006 128.0(2) . . ?
O007 C00D C009 117.3(2) . . ?

loop_
_geom_bond_atom_site_label_1
_geom_bond_atom_site_label_2
_geom_bond_distance
_geom_bond_site_symmetry_2
_geom_bond_publ_flag
Zn01 O004 2.149(2) . ?
Zn01 O004 2.149(2) 3_676 ?
Zn01 O005 2.099(2) . ?
Zn01 O005 2.099(2) 3_676 ?
Zn01 O006 2.0644(17) 3_676 ?
Zn01 O006 2.0644(17) . ?
F002 C00B 1.355(3) . ?
F003 C00C 1.344(3) . ?
O004 C00A 1.252(3) . ?
O006 C00D 1.265(3) . ?
O007 C00D 1.236(3) . ?
N008 C00A 1.315(4) . ?
N008 C00E 1.451(4) . ?
N008 C00F 1.460(4) . ?
C009 C00B 1.378(4) . ?
C009 C00C 1.383(4) 3_766 ?
C009 C00D 1.518(4) . ?
C00B C00C 1.380(4) . ?

loop_
_exptl_oxdiff_crystal_face_indexfrac_h
_exptl_oxdiff_crystal_face_indexfrac_k
_exptl_oxdiff_crystal_face_indexfrac_l
_exptl_oxdiff_crystal_face_x
_exptl_oxdiff_crystal_face_y
_exptl_oxdiff_crystal_face_z
0.0003 1.0004 -0.0001 -0.0040 0.0021 -0.0697
-2.0010 0.0005 1.0007 -0.1235 0.2411 0.0145
-2.0016 -2.0004 1.0009 -0.1156 0.2369 0.1539
0.0002 -0.0005 -0.9984 -0.0363 -0.0214 0.0014
-0.0002 0.0005 0.9984 0.0363 0.0214 -0.0014
-0.0003 -1.0004 0.0001 0.0040 -0.0021 0.0697
2.0016 2.0004 -1.0009 0.1156 -0.2369 -0.1539
1.0003 -1.0009 -0.9994 0.0476 -0.1333 0.0631
